data_7231347
loop_
_publ_author_name
'Borja, Pilar'
'Vicent, Cristian'
'Baya, Miguel'
'Garc\'ia, Hermenegildo'
'Mata, Jose A.'

_publ_section_title
;
 Iridium complexes catalysed the selective dehydrogenation of glucose to
 gluconic acid in water
;
_journal_issue 17
_journal_name_full 'Green Chemistry'
_journal_page_first 4094
_journal_paper_doi 10.1039/C8GC01933A
_journal_volume 20
_journal_year 2018
_chemical_formula_moiety 'C22 H27 Ir N2 O2'
_chemical_formula_sum 'C22 H27 Ir N2 O2'
_chemical_formula_weight 543.65
_space_group_crystal_system triclinic
_space_group_IT_number 2
_space_group_name_Hall '-P 1'
_space_group_name_H-M_alt 'P -1'
_symmetry_space_group_name_Hall '-P 1'
_symmetry_space_group_name_H-M 'P -1'
_atom_sites_solution_hydrogens geom
_atom_sites_solution_primary direct
_audit_creation_date 2018-06-12
_audit_creation_method
;
Olex2 1.2-alpha
(compiled 2018.05.29 svn.r3508 for OlexSys, GUI svn.r5506)
;
_audit_update_record
;
2018-06-19 deposited with the CCDC.
2018-08-10 downloaded from the CCDC.
;
_cell_angle_alpha 78.655(2)
_cell_angle_beta 82.445(2)
_cell_angle_gamma 67.017(3)
_cell_formula_units_Z 2
_cell_length_a 8.5920(2)
_cell_length_b 10.2464(3)
_cell_length_c 12.6648(3)
_cell_measurement_reflns_used 9822
_cell_measurement_temperature 293(2)
_cell_measurement_theta_max 29.1100
_cell_measurement_theta_min 2.9590
_cell_volume 1004.56(5)
_computing_cell_refinement 'CrysAlisPro 1.171.38.46 (Rigaku OD, 2015)'
_computing_data_collection 'CrysAlisPro 1.171.38.46 (Rigaku OD, 2015)'
_computing_data_reduction 'CrysAlisPro 1.171.38.46 (Rigaku OD, 2015)'
_computing_molecular_graphics 'Olex2 (Dolomanov et al., 2009)'
_computing_publication_material 'Olex2 (Dolomanov et al., 2009)'
_computing_structure_refinement 'ShelXL (Sheldrick, 2015)'
_computing_structure_solution 'ShelXS (Sheldrick, 2008)'
_diffrn_ambient_temperature 293(2)
_diffrn_detector 'CCD plate'
_diffrn_detector_area_resol_mean 16.0655
_diffrn_detector_type Sapphire3
_diffrn_measured_fraction_theta_full 0.999
_diffrn_measured_fraction_theta_max 0.996
_diffrn_measurement_details
;
List of Runs (angles in degrees, time in seconds):

  # Type    Start    End  Width  t~exp~   \w     \q     \k     \f   Frames
#--------------------------------------------------------------------------
  1  \w    -49.00  52.00   1.00   12.50    --  -18.55  77.00-150.00  101
  2  \w    -49.00  52.00   1.00   12.50    --  -18.55  77.00  90.00  101
  3  \w     -9.00  91.00   1.00   12.50    --   20.66  77.00  90.00  100
  4  \w     -9.00  91.00   1.00   12.50    --   20.66  77.00-180.00  100
  5  \w     -9.00  91.00   1.00   12.50    --   20.66  77.00 -30.00  100
  6  \w    -95.00 -66.00   1.00   12.50    --  -18.55-179.00  60.00   29
  7  \w     -1.00  89.00   1.00   12.50    --   20.66  57.00 -90.00   90
  8  \w    -25.00  63.00   1.00   12.50    --   20.66 -99.00 -30.00   88
  9  \w    -25.00  63.00   1.00   12.50    --   20.66 -99.00  60.00   88
 10  \w     34.00  97.00   1.00   12.50    --   20.66 179.00  60.00   63
;
_diffrn_measurement_device 'four-circle diffractometer'
_diffrn_measurement_device_type 'Xcalibur, Sapphire3'
_diffrn_measurement_method '\w scans'
_diffrn_orient_matrix_type 'CrysAlisPro convention (1999,Acta A55,543-557)'
_diffrn_orient_matrix_UB_11 0.0862885000
_diffrn_orient_matrix_UB_12 -0.0160216000
_diffrn_orient_matrix_UB_13 0.0075320000
_diffrn_orient_matrix_UB_21 0.0199284000
_diffrn_orient_matrix_UB_22 -0.0030977000
_diffrn_orient_matrix_UB_23 -0.0558344000
_diffrn_orient_matrix_UB_31 -0.0150872000
_diffrn_orient_matrix_UB_32 0.0743967000
_diffrn_orient_matrix_UB_33 -0.0100360000
_diffrn_radiation_monochromator graphite
_diffrn_radiation_probe x-ray
_diffrn_radiation_type MoK\a
_diffrn_radiation_wavelength 0.71073
_diffrn_reflns_av_R_equivalents 0.1091
_diffrn_reflns_av_unetI/netI 0.0757
_diffrn_reflns_Laue_measured_fraction_full 0.999
_diffrn_reflns_Laue_measured_fraction_max 0.996
_diffrn_reflns_limit_h_max 11
_diffrn_reflns_limit_h_min -11
_diffrn_reflns_limit_k_max 13
_diffrn_reflns_limit_k_min -13
_diffrn_reflns_limit_l_max 16
_diffrn_reflns_limit_l_min -16
_diffrn_reflns_number 18137
_diffrn_reflns_point_group_measured_fraction_full 0.999
_diffrn_reflns_point_group_measured_fraction_max 0.996
_diffrn_reflns_theta_full 25.242
_diffrn_reflns_theta_max 27.497
_diffrn_reflns_theta_min 2.684
_diffrn_source 'fine-focus sealed X-ray tube'
_diffrn_source_type 'Enhance (Mo) X-ray Source'
_exptl_absorpt_coefficient_mu 6.664
_exptl_absorpt_correction_T_max 1.00000
_exptl_absorpt_correction_T_min 0.41457
_exptl_absorpt_correction_type multi-scan
_exptl_absorpt_process_details
;
CrysAlisPro 1.171.38.46 (Rigaku Oxford Diffraction, 2015)
Empirical absorption correction using spherical harmonics,
 implemented in SCALE3 ABSPACK scaling algorithm.
;
_exptl_crystal_colour 'clear yellowish yellow'
_exptl_crystal_colour_lustre clear
_exptl_crystal_colour_modifier yellowish
_exptl_crystal_colour_primary yellow
_exptl_crystal_density_diffrn 1.797
_exptl_crystal_description prism
_exptl_crystal_F_000 532
_exptl_crystal_size_max 0.12
_exptl_crystal_size_mid 0.11
_exptl_crystal_size_min 0.08
_refine_diff_density_max 1.750
_refine_diff_density_min -3.666
_refine_diff_density_rms 0.251
_refine_ls_extinction_method none
_refine_ls_goodness_of_fit_ref 1.141
_refine_ls_hydrogen_treatment constr
_refine_ls_matrix_type full
_refine_ls_number_parameters 346
_refine_ls_number_reflns 4599
_refine_ls_number_restraints 41
_refine_ls_restrained_S_all 1.149
_refine_ls_R_factor_all 0.0494
_refine_ls_R_factor_gt 0.0399
_refine_ls_shift/su_max 0.000
_refine_ls_shift/su_mean 0.000
_refine_ls_structure_factor_coef Fsqd
_refine_ls_weighting_details 'w=1/[\s^2^(Fo^2^)+(0.0463P)^2^+0.4322P] where P=(Fo^2^+2Fc^2^)/3'
_refine_ls_weighting_scheme calc
_refine_ls_wR_factor_gt 0.0940
_refine_ls_wR_factor_ref 0.1087
_reflns_Friedel_coverage 0.000
_reflns_number_gt 4030
_reflns_number_total 4599
_reflns_threshold_expression 'I > 2\s(I)'
_cod_data_source_file c8gc01933a3.cif
_cod_data_source_block mp-325
_cod_depositor_comments 'Adding full bibliography for 7231346--7231348.cif.'
_cod_original_cell_volume 1004.57(5)
_cod_database_code 7231347
_shelx_shelxl_version_number 2014/7
_chemical_oxdiff_formula C22H28IrN2O2
_chemical_oxdiff_usercomment 'CH2Cl2 hexano'
_shelx_space_group_comment
;
The symmetry employed for this shelxl refinement is uniquely defined
by the following loop, which should always be used as a source of
symmetry information in preference to the above space-group names.
They are only intended as comments.
;
_shelx_estimated_absorpt_t_max 0.618
_shelx_estimated_absorpt_t_min 0.502
_reflns_odcompleteness_completeness 99.91
_reflns_odcompleteness_iscentric 1
_reflns_odcompleteness_theta 27.04
_olex2_refinement_description
;
1. Fixed Uiso
 At 1.2 times of:
  All C(H) groups
 At 1.5 times of:
  All C(H,H,H) groups
2. Restrained distances
 C21-C26 \\sim C27-C20
 with sigma of 0.02
 C21-C23 \\sim C27-C22
 with sigma of 0.02
 C21-C29 \\sim C27-C28
 with sigma of 0.02
 C24-C25 \\sim C18-C19
 with sigma of 0.02
 C24-C23 \\sim C18-C22
 with sigma of 0.02
 C24-C33 \\sim C18-C32
 with sigma of 0.02
 C25-C26 \\sim C19-C20
 with sigma of 0.02
 C25-C35 \\sim C19-C34
 with sigma of 0.02
 C26-C3 \\sim C20-C36
 with sigma of 0.02
 C23-C31 \\sim C22-C30
 with sigma of 0.02
 Ir1-C21 \\sim Ir1-C27
 with sigma of 0.04
 Ir1-C24 \\sim Ir1-C18
 with sigma of 0.04
 Ir1-C25 \\sim Ir1-C19
 with sigma of 0.04
 Ir1-C26 \\sim Ir1-C20
 with sigma of 0.04
 Ir1-C23 \\sim Ir1-C22
 with sigma of 0.04
 Ir1-C35 \\sim Ir1-C34
 with sigma of 0.04
 Ir1-C3 \\sim Ir1-C36
 with sigma of 0.04
 Ir1-C29 \\sim Ir1-C28
 with sigma of 0.04
 Ir1-C33 \\sim Ir1-C32
 with sigma of 0.04
 Ir1-C31 \\sim Ir1-C30
 with sigma of 0.04
 C21-C24 \\sim C27-C18
 with sigma of 0.04
 C21-C25 \\sim C27-C19
 with sigma of 0.04
 C21-C3 \\sim C27-C36
 with sigma of 0.04
 C21-C31 \\sim C27-C30
 with sigma of 0.04
 C24-C26 \\sim C18-C20
 with sigma of 0.04
 C24-C35 \\sim C18-C34
 with sigma of 0.04
 C24-C31 \\sim C18-C30
 with sigma of 0.04
 C25-C23 \\sim C19-C22
 with sigma of 0.04
 C25-C3 \\sim C19-C36
 with sigma of 0.04
 C25-C33 \\sim C19-C32
 with sigma of 0.04
 C26-C23 \\sim C20-C22
 with sigma of 0.04
 C26-C35 \\sim C20-C34
 with sigma of 0.04
 C26-C29 \\sim C20-C28
 with sigma of 0.04
 C23-C29 \\sim C22-C28
 with sigma of 0.04
 C23-C33 \\sim C22-C32
 with sigma of 0.04
3. Uiso/Uaniso restraints and constraints
Uanis(C19) \\sim Ueq: with sigma of 0.01 and sigma for terminal atoms of 0.02
4. Others
 Sof(C36)=Sof(H36A)=Sof(H36B)=Sof(H36C)=Sof(C20)=Sof(C27)=Sof(C28)=Sof(H28A)=
 Sof(H28B)=Sof(H28C)=Sof(C22)=Sof(C30)=Sof(H30A)=Sof(H30B)=Sof(H30C)=Sof(C32)=
 Sof(H32A)=Sof(H32B)=Sof(H32C)=Sof(C18)=Sof(C19)=Sof(C34)=Sof(H34A)=Sof(H34B)=
 Sof(H34C)=1-FVAR(1)
 Sof(C21)=Sof(C24)=Sof(C25)=Sof(C26)=Sof(C23)=Sof(C35)=Sof(H35A)=Sof(H35B)=
 Sof(H35C)=Sof(C3)=Sof(H3A)=Sof(H3B)=Sof(H3C)=Sof(C29)=Sof(H29A)=Sof(H29B)=
 Sof(H29C)=Sof(C33)=Sof(H33A)=Sof(H33B)=Sof(H33C)=Sof(C31)=Sof(H31A)=Sof(H31B)=
 Sof(H31C)=FVAR(1)
5.a Me refined with riding coordinates:
 C31(H31A,H31B,H31C)
5.b Aromatic/amide H refined with riding coordinates:
 C15(H15), C8(H8), C14(H14), C9(H9), C11(H11), C10(H10)
5.c Idealised Me refined as rotating group:
 C12(H12A,H12B,H12C), C17(H17A,H17B,H17C), C35(H35A,H35B,H35C), C3(H3A,H3B,
 H3C), C29(H29A,H29B,H29C), C33(H33A,H33B,H33C), C36(H36A,H36B,H36C), C28(H28A,
 H28B,H28C), C30(H30A,H30B,H30C), C32(H32A,H32B,H32C), C34(H34A,H34B,H34C)
;
_olex2_submission_special_instructions 'No special instructions were received'
_oxdiff_exptl_absorpt_empirical_details
;
Empirical correction (ABSPACK) includes:
- Absorption correction using spherical harmonics
- Frame scaling
;
_oxdiff_exptl_absorpt_empirical_full_max 1.504
_oxdiff_exptl_absorpt_empirical_full_min 0.630

loop_
_space_group_symop_operation_xyz
'x, y, z'
'-x, -y, -z'

loop_
_atom_site_label
_atom_site_type_symbol
_atom_site_fract_x
_atom_site_fract_y
_atom_site_fract_z
_atom_site_U_iso_or_equiv
_atom_site_adp_type
_atom_site_occupancy
_atom_site_site_symmetry_order
_atom_site_calc_flag
_atom_site_refinement_flags_posn
_atom_site_refinement_flags_adp
_atom_site_refinement_flags_occupancy
_atom_site_disorder_assembly
_atom_site_disorder_group
Ir1 Ir 0.18395(3) 0.15573(2) 0.19904(2) 0.03368(11) Uani 1 1 d D . . . .
O3 O 0.2391(6) -0.0580(4) 0.1851(3) 0.0351(10) Uani 1 1 d . . . . .
N16 N -0.0215(7) 0.1955(6) 0.4157(4) 0.0339(12) Uani 1 1 d . . . . .
C15 C -0.1631(9) 0.1806(7) 0.4711(5) 0.0370(15) Uani 1 1 d . . . . .
H15 H -0.2111 0.2122 0.5362 0.044 Uiso 1 1 calc R . . . .
N13 N -0.1093(7) 0.0882(6) 0.3233(4) 0.0310(11) Uani 1 1 d . . . . .
C6 C 0.4278(8) -0.0984(6) 0.3185(5) 0.0298(13) Uani 1 1 d . . . . .
C2 C 0.0129(8) 0.1391(6) 0.3231(4) 0.0303(13) Uani 1 1 d . . . . .
C4 C 0.3733(8) 0.0569(7) 0.3011(5) 0.0347(14) Uani 1 1 d . . . . .
C7 C 0.3500(9) -0.1494(6) 0.2543(5) 0.0344(14) Uani 1 1 d . . . . .
C8 C 0.3899(10) -0.2987(6) 0.2678(5) 0.0425(17) Uani 1 1 d . . . . .
H8 H 0.3388 -0.3357 0.2273 0.051 Uiso 1 1 calc R . . . .
C14 C -0.2203(9) 0.1118(7) 0.4143(5) 0.0366(14) Uani 1 1 d . . . . .
H14 H -0.3140 0.0858 0.4321 0.044 Uiso 1 1 calc R . . . .
C9 C 0.5046(11) -0.3888(7) 0.3412(6) 0.057(2) Uani 1 1 d . . . . .
H9 H 0.5316 -0.4872 0.3494 0.068 Uiso 1 1 calc R . . . .
O5 O 0.4388(7) 0.1183(6) 0.3463(5) 0.0661(16) Uani 1 1 d . . . . .
C12 C -0.1318(9) 0.0157(7) 0.2411(5) 0.0393(15) Uani 1 1 d . . . . .
H12A H -0.0969 0.0556 0.1713 0.059 Uiso 1 1 calc GR . . . .
H12B H -0.2489 0.0291 0.2421 0.059 Uiso 1 1 calc GR . . . .
H12C H -0.0643 -0.0850 0.2559 0.059 Uiso 1 1 calc GR . . . .
C11 C 0.5434(8) -0.1898(7) 0.3920(5) 0.0407(16) Uani 1 1 d . . . . .
H11 H 0.5949 -0.1541 0.4332 0.049 Uiso 1 1 calc R . . . .
C10 C 0.5813(10) -0.3366(8) 0.4032(6) 0.053(2) Uani 1 1 d . . . . .
H10 H 0.6585 -0.3999 0.4526 0.063 Uiso 1 1 calc R . . . .
C17 C 0.0732(10) 0.2645(9) 0.4556(7) 0.055(2) Uani 1 1 d . . . . .
H17A H 0.0038 0.3639 0.4567 0.082 Uiso 1 1 calc GR . . . .
H17B H 0.1729 0.2573 0.4090 0.082 Uiso 1 1 calc GR . . . .
H17C H 0.1055 0.2179 0.5273 0.082 Uiso 1 1 calc GR . . . .
C21 C 0.000(2) 0.369(2) 0.1222(17) 0.048(6) Uani 0.560(10) 1 d D . P A 1
C24 C 0.290(2) 0.286(3) 0.0780(15) 0.057(8) Uani 0.560(10) 1 d D . P A 1
C25 C 0.2144(19) 0.2298(13) 0.0164(11) 0.029(3) Uani 0.560(10) 1 d D . P A 1
C26 C 0.0355(19) 0.2823(15) 0.0413(12) 0.031(3) Uani 0.560(10) 1 d D . P A 1
C23 C 0.156(3) 0.3791(16) 0.1402(14) 0.049(5) Uani 0.560(10) 1 d D . P A 1
C35 C 0.296(2) 0.1358(14) -0.0695(9) 0.060(5) Uani 0.560(10) 1 d D . P A 1
H35A H 0.4166 0.0950 -0.0640 0.091 Uiso 0.560(10) 1 calc GR . P A 1
H35B H 0.2700 0.1925 -0.1394 0.091 Uiso 0.560(10) 1 calc GR . P A 1
H35C H 0.2534 0.0601 -0.0595 0.091 Uiso 0.560(10) 1 calc GR . P A 1
C3 C -0.088(2) 0.2480(16) -0.0091(13) 0.067(5) Uani 0.560(10) 1 d D . P A 1
H3A H -0.1913 0.2675 0.0359 0.100 Uiso 0.560(10) 1 calc GR . P A 1
H3B H -0.0416 0.1483 -0.0166 0.100 Uiso 0.560(10) 1 calc GR . P A 1
H3C H -0.1118 0.3059 -0.0789 0.100 Uiso 0.560(10) 1 calc GR . P A 1
C29 C -0.169(2) 0.4507(16) 0.1672(15) 0.073(6) Uani 0.560(10) 1 d D . P A 1
H29A H -0.2414 0.3981 0.1709 0.109 Uiso 0.560(10) 1 calc GR . P A 1
H29B H -0.2161 0.5418 0.1218 0.109 Uiso 0.560(10) 1 calc GR . P A 1
H29C H -0.1605 0.4656 0.2383 0.109 Uiso 0.560(10) 1 calc GR . P A 1
C33 C 0.467(2) 0.282(2) 0.0647(17) 0.102(10) Uani 0.560(10) 1 d D . P A 1
H33A H 0.5131 0.2564 0.1342 0.154 Uiso 0.560(10) 1 calc GR . P A 1
H33B H 0.4665 0.3743 0.0313 0.154 Uiso 0.560(10) 1 calc GR . P A 1
H33C H 0.5343 0.2114 0.0202 0.154 Uiso 0.560(10) 1 calc GR . P A 1
C31 C 0.181(4) 0.4767(18) 0.2061(13) 0.109(10) Uani 0.560(10) 1 d D . P A 1
H31A H 0.2988 0.4602 0.2038 0.164 Uiso 0.560(10) 1 calc R . P A 1
H31B H 0.1185 0.5749 0.1768 0.164 Uiso 0.560(10) 1 calc R . P A 1
H31C H 0.1402 0.4568 0.2795 0.164 Uiso 0.560(10) 1 calc R . P A 1
C36 C 0.117(3) 0.1794(19) -0.0478(13) 0.066(7) Uani 0.440(10) 1 d D . P A 2
H36A H 0.1809 0.0788 -0.0268 0.100 Uiso 0.440(10) 1 calc GR . P A 2
H36B H 0.1597 0.2115 -0.1179 0.100 Uiso 0.440(10) 1 calc GR . P A 2
H36C H 0.0001 0.1952 -0.0501 0.100 Uiso 0.440(10) 1 calc GR . P A 2
C20 C 0.135(3) 0.2607(18) 0.0317(13) 0.034(5) Uani 0.440(10) 1 d D . P A 2
C27 C 0.0059(18) 0.347(2) 0.0992(18) 0.030(6) Uani 0.440(10) 1 d D . P A 2
C28 C -0.179(2) 0.383(3) 0.1057(19) 0.075(8) Uani 0.440(10) 1 d D . P A 2
H28A H -0.2039 0.3262 0.0636 0.113 Uiso 0.440(10) 1 calc GR . P A 2
H28B H -0.2353 0.4831 0.0781 0.113 Uiso 0.440(10) 1 calc GR . P A 2
H28C H -0.2177 0.3637 0.1795 0.113 Uiso 0.440(10) 1 calc GR . P A 2
C22 C 0.089(3) 0.3869(15) 0.1728(11) 0.033(5) Uani 0.440(10) 1 d D . P A 2
C30 C -0.001(2) 0.4987(14) 0.2464(11) 0.048(5) Uani 0.440(10) 1 d D . P A 2
H30A H -0.0589 0.4595 0.3062 0.073 Uiso 0.440(10) 1 calc GR . P A 2
H30B H -0.0811 0.5822 0.2067 0.073 Uiso 0.440(10) 1 calc GR . P A 2
H30C H 0.0810 0.5249 0.2726 0.073 Uiso 0.440(10) 1 calc GR . P A 2
C32 C 0.394(3) 0.3713(18) 0.1871(18) 0.069(7) Uani 0.440(10) 1 d D . P A 2
H32A H 0.3497 0.4040 0.2550 0.103 Uiso 0.440(10) 1 calc GR . P A 2
H32B H 0.4179 0.4457 0.1374 0.103 Uiso 0.440(10) 1 calc GR . P A 2
H32C H 0.4955 0.2874 0.1975 0.103 Uiso 0.440(10) 1 calc GR . P A 2
C18 C 0.266(2) 0.3357(17) 0.1430(15) 0.035(4) Uani 0.440(10) 1 d D . P A 2
C19 C 0.292(2) 0.261(2) 0.0553(18) 0.029(5) Uani 0.440(10) 1 d D U P A 2
C34 C 0.464(2) 0.1915(17) -0.0014(17) 0.067(7) Uani 0.440(10) 1 d D . P A 2
H34A H 0.5401 0.1215 0.0498 0.101 Uiso 0.440(10) 1 calc GR . P A 2
H34B H 0.5094 0.2638 -0.0325 0.101 Uiso 0.440(10) 1 calc GR . P A 2
H34C H 0.4527 0.1454 -0.0573 0.101 Uiso 0.440(10) 1 calc GR . P A 2

loop_
_atom_site_aniso_label
_atom_site_aniso_U_11
_atom_site_aniso_U_22
_atom_site_aniso_U_33
_atom_site_aniso_U_23
_atom_site_aniso_U_13
_atom_site_aniso_U_12
Ir1 0.02632(17) 0.03205(15) 0.04094(16) -0.00240(10) 0.01173(11) -0.01501(11)
O3 0.036(3) 0.035(2) 0.034(2) -0.0023(17) 0.0023(19) -0.016(2)
N16 0.033(3) 0.040(3) 0.036(3) -0.009(2) 0.004(2) -0.022(2)
C15 0.032(4) 0.046(4) 0.036(3) -0.009(3) 0.010(3) -0.020(3)
N13 0.023(3) 0.043(3) 0.032(2) -0.008(2) 0.007(2) -0.019(2)
C6 0.021(3) 0.036(3) 0.033(3) -0.009(2) 0.008(2) -0.013(2)
C2 0.028(3) 0.033(3) 0.031(3) -0.005(2) 0.005(2) -0.015(3)
C4 0.026(3) 0.043(3) 0.046(3) -0.020(3) 0.014(3) -0.024(3)
C7 0.039(4) 0.035(3) 0.030(3) -0.011(2) 0.013(3) -0.016(3)
C8 0.059(5) 0.032(3) 0.040(3) -0.011(3) 0.009(3) -0.021(3)
C14 0.029(4) 0.046(3) 0.037(3) -0.010(3) 0.013(3) -0.020(3)
C9 0.062(6) 0.032(3) 0.056(4) -0.012(3) 0.021(4) -0.001(3)
O5 0.038(3) 0.070(4) 0.101(5) -0.032(3) 0.006(3) -0.026(3)
C12 0.034(4) 0.054(4) 0.037(3) -0.012(3) -0.002(3) -0.022(3)
C11 0.025(4) 0.053(4) 0.042(3) -0.014(3) 0.008(3) -0.013(3)
C10 0.045(5) 0.050(4) 0.043(4) -0.001(3) 0.005(3) -0.002(4)
C17 0.047(5) 0.062(5) 0.074(5) -0.033(4) 0.004(4) -0.031(4)
C21 0.079(15) 0.043(9) 0.019(9) -0.005(7) 0.014(8) -0.026(9)
C24 0.053(13) 0.12(2) 0.020(10) 0.029(10) -0.022(8) -0.068(14)
C25 0.019(8) 0.020(6) 0.030(7) 0.008(5) -0.002(6) 0.004(6)
C26 0.011(6) 0.037(6) 0.039(7) -0.004(5) -0.002(6) -0.003(6)
C23 0.10(2) 0.042(10) 0.028(9) 0.006(7) -0.008(11) -0.050(13)
C35 0.061(11) 0.051(8) 0.032(6) 0.014(5) 0.000(6) 0.007(7)
C3 0.080(13) 0.061(9) 0.074(10) 0.020(7) -0.040(9) -0.046(9)
C29 0.063(12) 0.040(8) 0.084(12) -0.001(7) 0.029(10) -0.001(8)
C33 0.050(11) 0.134(19) 0.120(17) 0.084(15) -0.051(11) -0.066(12)
C31 0.23(3) 0.070(11) 0.064(11) 0.022(9) -0.034(15) -0.102(17)
C36 0.11(2) 0.053(10) 0.054(11) -0.015(8) -0.007(11) -0.047(12)
C20 0.027(13) 0.033(10) 0.032(9) -0.001(7) -0.007(11) -0.001(11)
C27 0.013(8) 0.049(14) 0.009(9) 0.013(8) 0.000(6) 0.000(7)
C28 0.033(11) 0.089(17) 0.089(17) 0.050(13) -0.016(11) -0.034(11)
C22 0.045(12) 0.016(6) 0.020(9) 0.002(5) 0.020(8) 0.000(7)
C30 0.062(13) 0.028(7) 0.031(7) -0.003(5) 0.008(7) 0.005(7)
C32 0.064(14) 0.033(8) 0.114(18) 0.017(9) -0.037(13) -0.028(9)
C18 0.040(11) 0.029(8) 0.038(11) -0.002(6) 0.004(9) -0.018(8)
C19 0.030(9) 0.031(6) 0.017(8) -0.011(6) 0.014(6) -0.004(6)
C34 0.059(14) 0.026(8) 0.087(14) 0.004(8) 0.040(12) -0.004(8)

loop_
_atom_type_symbol
_atom_type_description
_atom_type_scat_dispersion_real
_atom_type_scat_dispersion_imag
_atom_type_scat_source
C C 0.0033 0.0016 'International Tables Vol C Tables 4.2.6.8 and 6.1.1.4'
H H 0.0000 0.0000 'International Tables Vol C Tables 4.2.6.8 and 6.1.1.4'
Ir Ir -1.4442 7.9887 'International Tables Vol C Tables 4.2.6.8 and 6.1.1.4'
N N 0.0061 0.0033 'International Tables Vol C Tables 4.2.6.8 and 6.1.1.4'
O O 0.0106 0.0060 'International Tables Vol C Tables 4.2.6.8 and 6.1.1.4'

loop_
_geom_angle_atom_site_label_1
_geom_angle_atom_site_label_2
_geom_angle_atom_site_label_3
_geom_angle
O3 Ir1 C21 134.1(6)
O3 Ir1 C24 119.7(7)
O3 Ir1 C25 94.7(4)
O3 Ir1 C23 155.4(5)
O3 Ir1 C20 100.9(4)
O3 Ir1 C27 125.3(6)
O3 Ir1 C22 163.6(5)
O3 Ir1 C18 143.2(5)
O3 Ir1 C19 110.0(5)
C2 Ir1 O3 88.8(2)
C2 Ir1 C21 91.9(5)
C2 Ir1 C24 150.4(7)
C2 Ir1 C25 144.0(5)
C2 Ir1 C23 112.1(6)
C2 Ir1 C20 128.3(6)
C2 Ir1 C27 96.6(6)
C2 Ir1 C22 95.1(5)
C2 Ir1 C18 127.4(5)
C2 Ir1 C19 157.1(5)
C4 Ir1 O3 80.4(2)
C4 Ir1 C2 89.8(2)
C4 Ir1 C21 145.4(6)
C4 Ir1 C24 101.6(5)
C4 Ir1 C25 126.2(4)
C4 Ir1 C23 111.1(5)
C4 Ir1 C20 141.8(6)
C4 Ir1 C27 153.5(6)
C4 Ir1 C22 115.4(6)
C4 Ir1 C18 92.1(5)
C4 Ir1 C19 105.7(6)
C21 Ir1 C25 60.5(5)
C24 Ir1 C21 63.3(7)
C24 Ir1 C25 36.4(6)
C24 Ir1 C23 38.3(7)
C23 Ir1 C21 37.6(6)
C23 Ir1 C25 60.9(5)
C20 Ir1 C27 37.6(5)
C20 Ir1 C19 37.5(6)
C22 Ir1 C20 64.2(5)
C22 Ir1 C27 38.5(6)
C22 Ir1 C18 38.5(6)
C22 Ir1 C19 63.2(6)
C18 Ir1 C20 63.8(6)
C18 Ir1 C27 63.7(7)
C18 Ir1 C19 37.6(6)
C19 Ir1 C27 62.2(7)
C7 O3 Ir1 112.2(4)
C15 N16 C17 121.9(5)
C2 N16 C15 111.1(6)
C2 N16 C17 127.1(6)
C14 C15 N16 107.6(5)
C2 N13 C14 111.9(5)
C2 N13 C12 127.0(5)
C14 N13 C12 121.2(6)
C7 C6 C4 113.8(6)
C11 C6 C4 124.2(6)
C11 C6 C7 121.9(6)
N16 C2 Ir1 128.5(5)
N13 C2 Ir1 126.6(4)
N13 C2 N16 104.2(5)
C6 C4 Ir1 112.8(4)
O5 C4 Ir1 125.5(5)
O5 C4 C6 121.7(7)
O3 C7 C6 120.1(5)
O3 C7 C8 121.6(6)
C6 C7 C8 118.3(6)
C9 C8 C7 119.4(7)
C15 C14 N13 105.2(6)
C8 C9 C10 121.5(7)
C6 C11 C10 118.6(7)
C9 C10 C11 120.2(7)
C26 C21 Ir1 77.1(10)
C26 C21 C23 107.3(13)
C26 C21 C29 126.0(19)
C23 C21 Ir1 68.7(9)
C23 C21 C29 126(2)
C29 C21 Ir1 126.5(14)
C25 C24 Ir1 76.6(10)
C25 C24 C23 106.7(14)
C25 C24 C33 128(2)
C23 C24 Ir1 71.2(9)
C23 C24 C33 124(2)
C33 C24 Ir1 128.1(13)
C24 C25 Ir1 67.0(10)
C24 C25 C26 109.4(14)
C24 C25 C35 128.7(18)
C26 C25 Ir1 75.2(8)
C26 C25 C35 121.8(17)
C35 C25 Ir1 127.2(8)
C21 C26 Ir1 67.5(10)
C21 C26 C25 107.8(13)
C21 C26 C3 127.0(17)
C25 C26 Ir1 69.3(8)
C25 C26 C3 125.2(17)
C3 C26 Ir1 127.8(9)
C21 C23 Ir1 73.6(10)
C21 C23 C24 108.5(13)
C21 C23 C31 128(2)
C24 C23 Ir1 70.4(9)
C24 C23 C31 124(2)
C31 C23 Ir1 124.9(10)
C36 C20 Ir1 119.5(12)
C27 C20 Ir1 72.6(10)
C27 C20 C36 128(2)
C19 C20 Ir1 72.0(12)
C19 C20 C36 124(2)
C19 C20 C27 107.7(13)
C20 C27 Ir1 69.8(9)
C20 C27 C28 130(2)
C20 C27 C22 107.2(12)
C28 C27 Ir1 123.1(15)
C22 C27 Ir1 67.9(9)
C22 C27 C28 123(2)
C27 C22 Ir1 73.6(10)
C27 C22 C30 124.9(19)
C30 C22 Ir1 133.3(10)
C18 C22 Ir1 72.0(8)
C18 C22 C27 108.1(13)
C18 C22 C30 124.8(19)
C22 C18 Ir1 69.5(9)
C22 C18 C32 125.6(18)
C32 C18 Ir1 129.1(12)
C19 C18 Ir1 72.3(12)
C19 C18 C22 107.0(15)
C19 C18 C32 127(2)
C20 C19 Ir1 70.4(11)
C20 C19 C34 127(2)
C18 C19 Ir1 70.1(11)
C18 C19 C20 109.6(15)
C18 C19 C34 124(2)
C34 C19 Ir1 125.2(14)

loop_
_geom_bond_atom_site_label_1
_geom_bond_atom_site_label_2
_geom_bond_distance
Ir1 O3 2.091(4)
Ir1 C2 2.035(6)
Ir1 C4 2.023(7)
Ir1 C21 2.25(2)
Ir1 C24 2.179(18)
Ir1 C25 2.302(13)
Ir1 C23 2.190(13)
Ir1 C20 2.193(16)
Ir1 C27 2.230(18)
Ir1 C22 2.154(14)
Ir1 C18 2.186(16)
Ir1 C19 2.21(2)
O3 C7 1.324(8)
N16 C15 1.369(8)
N16 C2 1.356(7)
N16 C17 1.454(9)
C15 C14 1.350(10)
N13 C2 1.342(8)
N13 C14 1.392(7)
N13 C12 1.463(8)
C6 C4 1.451(9)
C6 C7 1.401(9)
C6 C11 1.380(9)
C4 O5 1.242(8)
C7 C8 1.411(8)
C8 C9 1.371(11)
C9 C10 1.384(12)
C11 C10 1.390(10)
C21 C26 1.411(17)
C21 C23 1.43(2)
C21 C29 1.469(17)
C24 C25 1.40(2)
C24 C23 1.43(2)
C24 C33 1.487(19)
C25 C26 1.430(17)
C25 C35 1.513(16)
C26 C3 1.491(16)
C23 C31 1.510(16)
C36 C20 1.484(17)
C20 C27 1.425(19)
C20 C19 1.42(2)
C27 C28 1.478(18)
C27 C22 1.45(2)
C22 C30 1.522(15)
C22 C18 1.43(2)
C32 C18 1.48(2)
C18 C19 1.42(2)
C19 C34 1.522(18)
